data_7126971
loop_
_publ_author_name
'F\?ir\?inc\?i, Erkan'
'F\?ir\?inc\?i, Rukiye'
'Sevin\,cek, Resul'
'Ayg\"un, Muhittin'
'\,Sahin, Y\"uksel'

_publ_section_title
;
 Neutral cyclic sp<sup>2</sup>-sp<sup>3</sup> and
 sp<sup>3</sup>-sp<sup>3</sup> diboranes from
 <i>N</i>,<i>N</i>'-dicyclohexylcarbodiimide insertion into
 1,2-dichlorodiboranes(4).
;
_journal_issue 68
_journal_name_full 'Chemical communications (Cambridge, England)'
_journal_page_first 9807
_journal_page_last 9810
_journal_paper_doi 10.1039/d0cc03454a
_journal_volume 56
_journal_year 2020
_chemical_formula_moiety 'C33 H48 B2 Cl2 N2'
_chemical_formula_sum 'C33 H48 B2 Cl2 N2'
_chemical_formula_weight 565.25
_space_group_crystal_system monoclinic
_space_group_IT_number 14
_space_group_name_Hall '-P 2yn'
_space_group_name_H-M_alt 'P 1 21/n 1'
_atom_sites_solution_hydrogens geom
_atom_sites_solution_primary dual
_audit_creation_date 2020-03-13
_audit_creation_method
;
Olex2 1.3
(compiled 2020.02.04 svn.rd84adfe8 for OlexSys, GUI svn.r6032)
;
_audit_update_record
;
2020-04-07 deposited with the CCDC.	2020-07-13 downloaded from the CCDC.
;
_cell_angle_alpha 90
_cell_angle_beta 102.15(3)
_cell_angle_gamma 90
_cell_formula_units_Z 4
_cell_length_a 10.335(3)
_cell_length_b 22.822(7)
_cell_length_c 13.912(4)
_cell_measurement_reflns_used 353
_cell_measurement_temperature 293(2)
_cell_measurement_theta_max 17.6960
_cell_measurement_theta_min 3.5660
_cell_volume 3207.9(17)
_computing_cell_refinement 'CrysAlisPro 1.171.40.67a (Rigaku OD, 2019)'
_computing_data_collection 'CrysAlisPro 1.171.40.67a (Rigaku OD, 2019)'
_computing_data_reduction 'CrysAlisPro 1.171.40.67a (Rigaku OD, 2019)'
_computing_molecular_graphics 'Olex2 1.3 (Dolomanov et al., 2009)'
_computing_publication_material 'Olex2 1.3 (Dolomanov et al., 2009)'
_computing_structure_refinement 'SHELXL 2018/3 (Sheldrick, 2015)'
_computing_structure_solution 'SHELXT  (Sheldrick, 2015)'
_diffrn_ambient_temperature 293(2)
_diffrn_detector 'CCD plate'
_diffrn_detector_area_resol_mean 8.0667
_diffrn_detector_type Eos
_diffrn_measured_fraction_theta_full 0.992
_diffrn_measured_fraction_theta_max 0.992
_diffrn_measurement_details
;
List of Runs (angles in degrees, time in seconds):

  # Type    Start    End  Width  t~exp~   \w     \q     \k     \f   Frames
#--------------------------------------------------------------------------
  1  \w     43.00  93.00   1.00   25.36    --   17.28 178.00 150.00   50
  2  \w    -49.00  15.00   1.00   25.36    --   17.28 -37.00-150.00   64
  3  \w    -48.00  35.00   1.00   25.36    --   17.28 -37.00 -90.00   83
;
_diffrn_measurement_device 'four-circle diffractometer'
_diffrn_measurement_device_type 'Xcalibur, Eos'
_diffrn_measurement_method '\w scans'
_diffrn_orient_matrix_type 'CrysAlisPro convention (1999,Acta A55,543-557)'
_diffrn_orient_matrix_UB_11 0.0581706000
_diffrn_orient_matrix_UB_12 0.0173915000
_diffrn_orient_matrix_UB_13 0.0100758000
_diffrn_orient_matrix_UB_21 -0.0285799000
_diffrn_orient_matrix_UB_22 0.0180149000
_diffrn_orient_matrix_UB_23 0.0315279000
_diffrn_orient_matrix_UB_31 0.0269676000
_diffrn_orient_matrix_UB_32 -0.0183963000
_diffrn_orient_matrix_UB_33 0.0403195000
_diffrn_radiation_monochromator graphite
_diffrn_radiation_probe x-ray
_diffrn_radiation_type 'Mo K\a'
_diffrn_radiation_wavelength 0.71073
_diffrn_reflns_av_R_equivalents 0.1917
_diffrn_reflns_av_unetI/netI 0.4787
_diffrn_reflns_Laue_measured_fraction_full 0.992
_diffrn_reflns_Laue_measured_fraction_max 0.992
_diffrn_reflns_limit_h_max 12
_diffrn_reflns_limit_h_min -8
_diffrn_reflns_limit_k_max 18
_diffrn_reflns_limit_k_min -26
_diffrn_reflns_limit_l_max 16
_diffrn_reflns_limit_l_min -15
_diffrn_reflns_number 10635
_diffrn_reflns_point_group_measured_fraction_full 0.992
_diffrn_reflns_point_group_measured_fraction_max 0.992
_diffrn_reflns_theta_full 24.713
_diffrn_reflns_theta_max 24.713
_diffrn_reflns_theta_min 2.868
_diffrn_source 'fine-focus sealed X-ray tube'
_diffrn_source_type 'Enhance (Mo) X-ray Source'
_exptl_absorpt_coefficient_mu 0.227
_exptl_absorpt_correction_T_max 1.00000
_exptl_absorpt_correction_T_min 0.97080
_exptl_absorpt_correction_type multi-scan
_exptl_absorpt_process_details
;
CrysAlisPro 1.171.40.67a (Rigaku Oxford Diffraction, 2019)
Empirical absorption correction using spherical harmonics,
 implemented in SCALE3 ABSPACK scaling algorithm.
;
_exptl_crystal_colour colourless
_exptl_crystal_colour_primary colourless
_exptl_crystal_density_diffrn 1.170
_exptl_crystal_description needle
_exptl_crystal_F_000 1216
_exptl_crystal_size_max 0.189
_exptl_crystal_size_mid 0.094
_exptl_crystal_size_min 0.074
_refine_diff_density_max 0.301
_refine_diff_density_min -0.200
_refine_diff_density_rms 0.052
_refine_ls_extinction_method none
_refine_ls_goodness_of_fit_ref 0.897
_refine_ls_hydrogen_treatment constr
_refine_ls_matrix_type full
_refine_ls_number_parameters 370
_refine_ls_number_reflns 5424
_refine_ls_number_restraints 0
_refine_ls_restrained_S_all 0.897
_refine_ls_R_factor_all 0.3834
_refine_ls_R_factor_gt 0.0942
_refine_ls_shift/su_max 0.000
_refine_ls_shift/su_mean 0.000
_refine_ls_structure_factor_coef Fsqd
_refine_ls_weighting_details 'w=1/[\s^2^(Fo^2^)] where P=(Fo^2^+2Fc^2^)/3'
_refine_ls_weighting_scheme calc
_refine_ls_wR_factor_gt 0.1076
_refine_ls_wR_factor_ref 0.1901
_reflns_Friedel_coverage 0.000
_reflns_number_gt 1204
_reflns_number_total 5424
_reflns_threshold_expression 'I > 2\s(I)'
_cod_data_source_file d0cc03454a2.cif
_cod_data_source_block ii
_cod_depositor_comments 'Adding full bibliography for 7126970--7126972.cif.'
_cod_original_cell_volume 3208.0(17)
_cod_database_code 7126971
_shelx_shelxl_version_number 2018/3
_chemical_oxdiff_formula 'C33 H49 B2 N2 Cl2'
_shelx_space_group_comment
;
The symmetry employed for this shelxl refinement is uniquely defined
by the following loop, which should always be used as a source of
symmetry information in preference to the above space-group names.
They are only intended as comments.
;
_reflns_odcompleteness_completeness 98.70
_reflns_odcompleteness_iscentric 1
_reflns_odcompleteness_theta 26.32
_olex2_refinement_description
;
1. Fixed Uiso
 At 1.2 times of:
  All C(H) groups, All C(H,H) groups, All C(H,H,H,H) groups
 At 1.5 times of:
  All C(H,H,H) groups
2. Others
 Sof(H3BC)=Sof(H3BD)=Sof(H5BC)=Sof(H5BD)=Sof(C4A)=Sof(H4AA)=Sof(H4AB)=1-FVAR(1)
 Sof(H3AA)=Sof(H3AB)=Sof(C4)=Sof(H4A)=Sof(H4B)=Sof(H5AA)=Sof(H5AB)=FVAR(1)
3.a Ternary CH refined with riding coordinates:
 C11(H11), C21(H21)
3.b Secondary CH2 refined with riding coordinates:
 C2(H2A,H2B), C3(H3AA,H3AB), C3(H3BC,H3BD), C4(H4A,H4B), C5(H5AA,H5AB),
 C5(H5BC,H5BD), C6(H6A,H6B), C8(H8A,H8B), C9(H9A,H9B), C10(H10A,H10B), C23(H23A,
 H23B), C12(H12A,H12B), C4A(H4AA,H4AB)
3.c Aromatic/amide H refined with riding coordinates:
 C16(H16), C27(H27)
3.d Idealised Me refined as rotating group:
 C19(H19A,H19B,H19C), C20(H20A,H20B,H20C), C7(H7A,H7B,H7C), C22(H22A,H22B,
 H22C), C30(H30A,H30B,H30C), C24(H24A,H24B,H24C), C32(H32A,H32B,H32C), C33(H33A,
 H33B,H33C)
;
_olex2_submission_special_instructions 'No special instructions were received'
_oxdiff_exptl_absorpt_empirical_details
;
Empirical correction (ABSPACK) includes:
- Absorption correction using spherical harmonics
- Frame scaling
;
_oxdiff_exptl_absorpt_empirical_full_max 1.055
_oxdiff_exptl_absorpt_empirical_full_min 0.954

loop_
_space_group_symop_operation_xyz
'x, y, z'
'-x+1/2, y+1/2, -z+1/2'
'-x, -y, -z'
'x-1/2, -y-1/2, z-1/2'

loop_
_atom_site_label
_atom_site_type_symbol
_atom_site_fract_x
_atom_site_fract_y
_atom_site_fract_z
_atom_site_U_iso_or_equiv
_atom_site_adp_type
_atom_site_occupancy
_atom_site_site_symmetry_order
_atom_site_calc_flag
_atom_site_refinement_flags_posn
_atom_site_refinement_flags_adp
_atom_site_refinement_flags_occupancy
_atom_site_disorder_assembly
_atom_site_disorder_group
Cl1 Cl 0.9457(3) 0.22974(12) 0.5989(2) 0.0989(11) Uani 1 1 d . . . . .
Cl2 Cl 0.7043(3) 0.23650(12) 0.43254(18) 0.1028(12) Uani 1 1 d . . . . .
N2 N 0.6076(7) 0.2741(3) 0.6698(5) 0.040(2) Uani 1 1 d . . . . .
N1 N 0.6955(8) 0.1907(3) 0.6170(5) 0.050(2) Uani 1 1 d . . . . .
C00D C 0.3260(10) 0.1255(4) 0.7179(8) 0.055(3) Uani 1 1 d . . . . .
C11 C 0.7170(12) 0.1258(4) 0.6087(8) 0.069(3) Uani 1 1 d . . . . .
H11 H 0.639352 0.113780 0.633897 0.083 Uiso 1 1 calc R U . . .
C2 C 0.6803(14) 0.0994(5) 0.5209(8) 0.154(7) Uani 1 1 d . . . . .
H2A H 0.726896 0.118351 0.475701 0.184 Uiso 1 1 calc R U . . .
H2B H 0.586621 0.106823 0.496810 0.184 Uiso 1 1 calc R U . . .
C3 C 0.7024(12) 0.0344(5) 0.5155(8) 0.090(4) Uani 1 1 d . . . . .
H3AA H 0.709391 0.023914 0.449262 0.107 Uiso 0.70(5) 1 calc R U P A 1
H3AB H 0.627213 0.013698 0.530686 0.107 Uiso 0.70(5) 1 calc R U P A 1
H3BC H 0.768250 0.028849 0.475910 0.107 Uiso 0.30(5) 1 calc R U P A 2
H3BD H 0.620585 0.017686 0.478743 0.107 Uiso 0.30(5) 1 calc R U P A 2
C4 C 0.830(5) 0.0155(14) 0.5885(17) 0.103(14) Uani 0.70(5) 1 d . . P A 1
H4A H 0.832588 -0.026934 0.591399 0.124 Uiso 0.70(5) 1 calc R U P A 1
H4B H 0.905691 0.028549 0.563390 0.124 Uiso 0.70(5) 1 calc R U P A 1
C5 C 0.8415(12) 0.0374(5) 0.6847(8) 0.084(4) Uani 1 1 d . . . . .
H5AA H 0.930200 0.029182 0.721690 0.101 Uiso 0.70(5) 1 calc R U P A 1
H5AB H 0.780076 0.016365 0.716049 0.101 Uiso 0.70(5) 1 calc R U P A 1
H5BC H 0.847502 0.021538 0.750194 0.101 Uiso 0.30(5) 1 calc R U P A 2
H5BD H 0.928886 0.033603 0.670147 0.101 Uiso 0.30(5) 1 calc R U P A 2
C6 C 0.8156(10) 0.1027(5) 0.6915(7) 0.074(4) Uani 1 1 d . . . . .
H6A H 0.785743 0.110276 0.751920 0.088 Uiso 1 1 calc R U . . .
H6B H 0.898106 0.123627 0.695122 0.088 Uiso 1 1 calc R U . . .
C21 C 0.5176(9) 0.3038(4) 0.7230(7) 0.042(3) Uani 1 1 d . . . . .
H21 H 0.476976 0.272940 0.755857 0.051 Uiso 1 1 calc R U . . .
C8 C 0.4065(9) 0.3342(4) 0.6547(6) 0.063(3) Uani 1 1 d . . . . .
H8A H 0.361750 0.306822 0.605379 0.075 Uiso 1 1 calc R U . . .
H8B H 0.441399 0.365942 0.621296 0.075 Uiso 1 1 calc R U . . .
C9 C 0.3087(9) 0.3584(5) 0.7131(7) 0.074(4) Uani 1 1 d . . . . .
H9A H 0.240351 0.380528 0.669463 0.089 Uiso 1 1 calc R U . . .
H9B H 0.266441 0.326144 0.739916 0.089 Uiso 1 1 calc R U . . .
C10 C 0.3761(12) 0.3972(5) 0.7951(8) 0.082(4) Uani 1 1 d . . . . .
H10A H 0.312165 0.409562 0.832943 0.099 Uiso 1 1 calc R U . . .
H10B H 0.408253 0.431923 0.767486 0.099 Uiso 1 1 calc R U . . .
C23 C 0.4911(10) 0.3673(4) 0.8631(7) 0.071(4) Uani 1 1 d . . . . .
H23A H 0.458762 0.335269 0.897415 0.086 Uiso 1 1 calc R U . . .
H23B H 0.536130 0.395037 0.911676 0.086 Uiso 1 1 calc R U . . .
C12 C 0.5872(9) 0.3440(4) 0.8023(6) 0.065(3) Uani 1 1 d . . . . .
H12A H 0.625231 0.376511 0.772984 0.078 Uiso 1 1 calc R U . . .
H12B H 0.658649 0.323005 0.844880 0.078 Uiso 1 1 calc R U . . .
C41 C 0.7337(10) 0.3652(4) 0.6105(6) 0.037(3) Uani 1 1 d . . . . .
C14 C 0.8420(10) 0.3882(5) 0.6790(7) 0.045(3) Uani 1 1 d . . . . .
C15 C 0.8816(11) 0.4461(5) 0.6706(8) 0.062(3) Uani 1 1 d . . . . .
C16 C 0.8163(11) 0.4799(4) 0.5940(8) 0.058(3) Uani 1 1 d . . . . .
H16 H 0.844141 0.518321 0.589422 0.070 Uiso 1 1 calc R U . . .
C17 C 0.7094(11) 0.4593(5) 0.5223(8) 0.053(3) Uani 1 1 d . . . . .
C18 C 0.6718(10) 0.4001(5) 0.5308(7) 0.050(3) Uani 1 1 d . . . . .
C19 C 0.5592(8) 0.3755(4) 0.4530(6) 0.058(3) Uani 1 1 d . . . . .
H19A H 0.543659 0.335438 0.468342 0.087 Uiso 1 1 calc R U . . .
H19B H 0.582453 0.377461 0.389843 0.087 Uiso 1 1 calc R U . . .
H19C H 0.480474 0.398044 0.451820 0.087 Uiso 1 1 calc R U . . .
C20 C 0.6456(9) 0.4966(4) 0.4362(6) 0.076(4) Uani 1 1 d . . . . .
H20A H 0.655806 0.478086 0.376238 0.115 Uiso 1 1 calc R U . . .
H20B H 0.687161 0.534414 0.441480 0.115 Uiso 1 1 calc R U . . .
H20C H 0.553154 0.501065 0.435809 0.115 Uiso 1 1 calc R U . . .
C7 C 1.0008(10) 0.4724(4) 0.7441(7) 0.092(4) Uani 1 1 d . . . . .
H7A H 0.989778 0.465814 0.810032 0.138 Uiso 1 1 calc R U . . .
H7B H 1.005825 0.513687 0.732578 0.138 Uiso 1 1 calc R U . . .
H7C H 1.080894 0.453827 0.735218 0.138 Uiso 1 1 calc R U . . .
C22 C 0.9135(8) 0.3501(4) 0.7624(6) 0.073(3) Uani 1 1 d . . . . .
H22A H 0.889477 0.361888 0.822562 0.110 Uiso 1 1 calc R U . . .
H22B H 1.007362 0.354326 0.768789 0.110 Uiso 1 1 calc R U . . .
H22C H 0.889094 0.309869 0.748912 0.110 Uiso 1 1 calc R U . . .
C1 C 0.6142(9) 0.2128(4) 0.6684(6) 0.043(3) Uani 1 1 d . . . . .
C31 C 0.5282(10) 0.1780(4) 0.7217(8) 0.042(3) Uani 1 1 d . . . . .
C25 C 0.5694(10) 0.1681(4) 0.8208(7) 0.050(3) Uani 1 1 d . . . . .
C26 C 0.4848(11) 0.1378(4) 0.8692(7) 0.050(3) Uani 1 1 d . . . . .
C27 C 0.3682(11) 0.1171(4) 0.8167(8) 0.055(3) Uani 1 1 d . . . . .
H27 H 0.314022 0.096029 0.849795 0.066 Uiso 1 1 calc R U . . .
C29 C 0.4070(10) 0.1571(4) 0.6661(7) 0.049(3) Uani 1 1 d . . . . .
C30 C 0.3606(8) 0.1697(4) 0.5587(6) 0.065(3) Uani 1 1 d . . . . .
H30A H 0.423320 0.194723 0.536914 0.097 Uiso 1 1 calc R U . . .
H30B H 0.276003 0.188743 0.547868 0.097 Uiso 1 1 calc R U . . .
H30C H 0.352794 0.133572 0.522508 0.097 Uiso 1 1 calc R U . . .
C24 C 0.1958(9) 0.1008(4) 0.6630(7) 0.082(4) Uani 1 1 d . . . . .
H24A H 0.162044 0.124742 0.606582 0.123 Uiso 1 1 calc R U . . .
H24B H 0.133646 0.100352 0.705442 0.123 Uiso 1 1 calc R U . . .
H24C H 0.209004 0.061557 0.642047 0.123 Uiso 1 1 calc R U . . .
C32 C 0.5276(9) 0.1279(4) 0.9799(6) 0.077(4) Uani 1 1 d . . . . .
H32A H 0.618713 0.115947 0.995579 0.116 Uiso 1 1 calc R U . . .
H32B H 0.473646 0.097904 0.999773 0.116 Uiso 1 1 calc R U . . .
H32C H 0.517451 0.163652 1.013883 0.116 Uiso 1 1 calc R U . . .
C33 C 0.6993(9) 0.1920(4) 0.8771(6) 0.068(3) Uani 1 1 d . . . . .
H33A H 0.756968 0.160108 0.902584 0.103 Uiso 1 1 calc R U . . .
H33B H 0.684009 0.215785 0.930518 0.103 Uiso 1 1 calc R U . . .
H33C H 0.739660 0.215324 0.834040 0.103 Uiso 1 1 calc R U . . .
B1 B 0.7660(12) 0.2410(5) 0.5686(8) 0.063(4) Uani 1 1 d . . . . .
B2 B 0.7023(10) 0.2986(5) 0.6156(7) 0.041(3) Uani 1 1 d . . . . .
C4A C 0.747(6) -0.005(2) 0.612(4) 0.061(16) Uani 0.30(5) 1 d . . P A 2
H4AA H 0.671577 -0.016516 0.638154 0.073 Uiso 0.30(5) 1 calc R U P A 2
H4AB H 0.794076 -0.039503 0.597623 0.073 Uiso 0.30(5) 1 calc R U P A 2

loop_
_atom_site_aniso_label
_atom_site_aniso_U_11
_atom_site_aniso_U_22
_atom_site_aniso_U_33
_atom_site_aniso_U_23
_atom_site_aniso_U_13
_atom_site_aniso_U_12
Cl1 0.076(2) 0.065(2) 0.173(3) 0.009(2) 0.067(2) -0.001(2)
Cl2 0.189(3) 0.073(2) 0.0557(17) 0.0045(16) 0.047(2) 0.000(2)
N2 0.044(5) 0.041(5) 0.036(5) -0.004(4) 0.008(4) -0.002(5)
N1 0.073(7) 0.033(5) 0.048(5) 0.003(4) 0.019(5) -0.018(5)
C00D 0.047(8) 0.062(8) 0.058(8) -0.011(6) 0.016(7) 0.005(7)
C11 0.091(10) 0.048(8) 0.061(8) 0.002(7) 0.000(8) -0.002(7)
C2 0.263(19) 0.065(10) 0.087(10) -0.045(8) -0.066(11) 0.045(12)
C3 0.116(12) 0.056(9) 0.082(9) 0.000(7) -0.014(9) 0.028(8)
C4 0.15(3) 0.055(18) 0.101(18) 0.020(13) 0.024(19) 0.067(19)
C5 0.096(11) 0.064(9) 0.080(10) 0.012(7) -0.011(9) 0.009(8)
C6 0.076(10) 0.064(9) 0.073(9) -0.013(7) 0.000(7) 0.018(8)
C21 0.048(7) 0.040(6) 0.044(6) 0.000(5) 0.021(6) 0.008(6)
C8 0.053(8) 0.083(9) 0.053(7) 0.007(6) 0.015(6) 0.025(7)
C9 0.046(8) 0.107(10) 0.067(8) 0.016(7) 0.007(7) 0.037(8)
C10 0.123(12) 0.081(10) 0.054(8) 0.007(7) 0.042(8) 0.014(9)
C23 0.093(10) 0.070(9) 0.060(8) 0.001(6) 0.036(8) -0.017(8)
C12 0.061(8) 0.086(9) 0.049(7) -0.015(6) 0.012(6) 0.009(7)
C41 0.051(7) 0.037(6) 0.027(6) 0.007(5) 0.014(6) 0.003(6)
C14 0.039(7) 0.051(7) 0.046(7) -0.007(6) 0.012(6) -0.001(6)
C15 0.054(9) 0.062(9) 0.075(9) -0.012(7) 0.023(8) -0.010(7)
C16 0.068(10) 0.038(7) 0.077(9) -0.005(7) 0.032(8) 0.000(7)
C17 0.051(8) 0.058(8) 0.059(8) 0.017(7) 0.033(7) 0.016(7)
C18 0.054(8) 0.055(8) 0.046(7) -0.009(6) 0.023(6) -0.012(7)
C19 0.061(8) 0.063(8) 0.059(7) -0.002(6) 0.031(6) -0.003(7)
C20 0.096(9) 0.065(8) 0.072(8) 0.023(6) 0.028(7) 0.025(7)
C7 0.083(9) 0.080(9) 0.110(10) -0.021(7) 0.013(8) -0.024(8)
C22 0.063(8) 0.092(9) 0.057(7) 0.011(7) -0.006(6) 0.013(7)
C1 0.044(7) 0.048(7) 0.041(6) -0.006(6) 0.014(6) -0.001(6)
C31 0.034(7) 0.038(6) 0.058(7) 0.005(6) 0.017(6) -0.008(6)
C25 0.047(8) 0.053(7) 0.048(7) -0.001(6) 0.005(6) -0.009(6)
C26 0.065(9) 0.031(6) 0.062(8) 0.012(6) 0.032(8) 0.003(6)
C27 0.058(9) 0.053(8) 0.063(9) 0.005(6) 0.031(7) -0.004(7)
C29 0.055(8) 0.042(7) 0.052(7) 0.019(6) 0.014(7) 0.009(6)
C30 0.066(8) 0.076(8) 0.051(7) 0.012(6) 0.010(6) 0.001(7)
C24 0.037(7) 0.097(10) 0.108(10) 0.003(7) 0.005(7) -0.007(7)
C32 0.111(10) 0.071(8) 0.056(7) 0.013(6) 0.034(7) 0.026(8)
C33 0.087(9) 0.073(8) 0.044(7) 0.003(6) 0.009(6) 0.007(7)
B1 0.080(10) 0.058(9) 0.063(8) -0.001(7) 0.043(8) -0.002(9)
B2 0.012(6) 0.071(9) 0.037(7) 0.004(7) -0.004(6) -0.009(7)
C4A 0.06(3) 0.06(3) 0.05(3) -0.01(2) -0.01(2) -0.03(3)

loop_
_atom_type_symbol
_atom_type_description
_atom_type_scat_dispersion_real
_atom_type_scat_dispersion_imag
_atom_type_scat_source
C C 0.0033 0.0016 'International Tables Vol C Tables 4.2.6.8 and 6.1.1.4'
H H 0.0000 0.0000 'International Tables Vol C Tables 4.2.6.8 and 6.1.1.4'
B B 0.0013 0.0007 'International Tables Vol C Tables 4.2.6.8 and 6.1.1.4'
Cl Cl 0.1484 0.1585 'International Tables Vol C Tables 4.2.6.8 and 6.1.1.4'
N N 0.0061 0.0033 'International Tables Vol C Tables 4.2.6.8 and 6.1.1.4'

loop_
_exptl_crystal_face_index_h
_exptl_crystal_face_index_k
_exptl_crystal_face_index_l
_exptl_crystal_face_perp_dist
2 -12 17 0.0831
-1 8 -18 0.0756
6 -29 -5 0.0315
-6 26 10 0.0421
3 -19 14 0.0803
-3 19 -15 0.0673
13 -4 -12 0.0427
-12 1 14 0.0334
12 16 -8 0.0466
-12 -16 8 0.0311
8 27 -3 0.0433
-9 -26 1 0.0275
-1 -32 -3 0.0220

loop_
_geom_angle_atom_site_label_1
_geom_angle_atom_site_label_2
_geom_angle_atom_site_label_3
_geom_angle
_geom_angle_site_symmetry_1
_geom_angle_site_symmetry_3
_geom_angle_publ_flag
C1 N2 C21 120.3(8) . . ?
C1 N2 B2 109.6(8) . . ?
B2 N2 C21 130.1(8) . . ?
C11 N1 B1 126.3(8) . . ?
C1 N1 C11 122.7(8) . . ?
C1 N1 B1 111.0(8) . . ?
C27 C00D C29 119.1(10) . . ?
C27 C00D C24 121.3(10) . . ?
C29 C00D C24 119.6(10) . . ?
N1 C11 H11 96.0 . . ?
C2 C11 N1 119.5(10) . . ?
C2 C11 H11 96.0 . . ?
C2 C11 C6 124.7(10) . . ?
C6 C11 N1 112.6(9) . . ?
C6 C11 H11 96.0 . . ?
C11 C2 H2A 107.8 . . ?
C11 C2 H2B 107.8 . . ?
C11 C2 C3 118.0(10) . . ?
H2A C2 H2B 107.1 . . ?
C3 C2 H2A 107.8 . . ?
C3 C2 H2B 107.8 . . ?
C2 C3 H3AA 109.4 . . ?
C2 C3 H3AB 109.4 . . ?
C2 C3 H3BC 106.8 . . ?
C2 C3 H3BD 106.8 . . ?
C2 C3 C4 111.1(15) . . ?
C2 C3 C4A 122.2(18) . . ?
H3AA C3 H3AB 108.0 . . ?
H3BC C3 H3BD 106.6 . . ?
C4 C3 H3AA 109.4 . . ?
C4 C3 H3AB 109.4 . . ?
C4A C3 H3BC 106.8 . . ?
C4A C3 H3BD 106.8 . . ?
C3 C4 H4A 108.6 . . ?
C3 C4 H4B 108.6 . . ?
H4A C4 H4B 107.6 . . ?
C5 C4 C3 115(2) . . ?
C5 C4 H4A 108.6 . . ?
C5 C4 H4B 108.6 . . ?
C4 C5 H5AA 108.5 . . ?
C4 C5 H5AB 108.5 . . ?
C4 C5 C6 115.2(14) . . ?
H5AA C5 H5AB 107.5 . . ?
H5BC C5 H5BD 106.6 . . ?
C6 C5 H5AA 108.5 . . ?
C6 C5 H5AB 108.5 . . ?
C6 C5 H5BC 106.6 . . ?
C6 C5 H5BD 106.6 . . ?
C6 C5 C4A 122.9(18) . . ?
C4A C5 H5BC 106.6 . . ?
C4A C5 H5BD 106.6 . . ?
C11 C6 C5 114.0(9) . . ?
C11 C6 H6A 108.7 . . ?
C11 C6 H6B 108.7 . . ?
C5 C6 H6A 108.7 . . ?
C5 C6 H6B 108.7 . . ?
H6A C6 H6B 107.6 . . ?
N2 C21 H21 106.4 . . ?
N2 C21 C8 112.0(7) . . ?
N2 C21 C12 113.4(7) . . ?
C8 C21 H21 106.4 . . ?
C12 C21 H21 106.4 . . ?
C12 C21 C8 111.6(8) . . ?
C21 C8 H8A 109.8 . . ?
C21 C8 H8B 109.8 . . ?
C21 C8 C9 109.5(7) . . ?
H8A C8 H8B 108.2 . . ?
C9 C8 H8A 109.8 . . ?
C9 C8 H8B 109.8 . . ?
C8 C9 H9A 109.3 . . ?
C8 C9 H9B 109.3 . . ?
H9A C9 H9B 108.0 . . ?
C10 C9 C8 111.4(8) . . ?
C10 C9 H9A 109.3 . . ?
C10 C9 H9B 109.3 . . ?
C9 C10 H10A 109.0 . . ?
C9 C10 H10B 109.0 . . ?
C9 C10 C23 112.9(9) . . ?
H10A C10 H10B 107.8 . . ?
C23 C10 H10A 109.0 . . ?
C23 C10 H10B 109.0 . . ?
C10 C23 H23A 109.9 . . ?
C10 C23 H23B 109.9 . . ?
C10 C23 C12 109.0(8) . . ?
H23A C23 H23B 108.3 . . ?
C12 C23 H23A 109.9 . . ?
C12 C23 H23B 109.9 . . ?
C21 C12 C23 110.7(8) . . ?
C21 C12 H12A 109.5 . . ?
C21 C12 H12B 109.5 . . ?
C23 C12 H12A 109.5 . . ?
C23 C12 H12B 109.5 . . ?
H12A C12 H12B 108.1 . . ?
C14 C41 B2 118.4(9) . . ?
C18 C41 C14 119.1(9) . . ?
C18 C41 B2 121.7(9) . . ?
C41 C14 C22 119.7(9) . . ?
C15 C14 C41 120.0(10) . . ?
C15 C14 C22 120.3(10) . . ?
C14 C15 C7 121.2(11) . . ?
C16 C15 C14 119.5(11) . . ?
C16 C15 C7 119.3(11) . . ?
C15 C16 H16 118.3 . . ?
C15 C16 C17 123.3(11) . . ?
C17 C16 H16 118.3 . . ?
C16 C17 C18 116.6(10) . . ?
C16 C17 C20 121.7(11) . . ?
C18 C17 C20 121.6(11) . . ?
C41 C18 C17 121.3(10) . . ?
C41 C18 C19 120.3(9) . . ?
C17 C18 C19 118.4(10) . . ?
C18 C19 H19A 109.5 . . ?
C18 C19 H19B 109.5 . . ?
C18 C19 H19C 109.5 . . ?
H19A C19 H19B 109.5 . . ?
H19A C19 H19C 109.5 . . ?
H19B C19 H19C 109.5 . . ?
C17 C20 H20A 109.5 . . ?
C17 C20 H20B 109.5 . . ?
C17 C20 H20C 109.5 . . ?
H20A C20 H20B 109.5 . . ?
H20A C20 H20C 109.5 . . ?
H20B C20 H20C 109.5 . . ?
C15 C7 H7A 109.5 . . ?
C15 C7 H7B 109.5 . . ?
C15 C7 H7C 109.5 . . ?
H7A C7 H7B 109.5 . . ?
H7A C7 H7C 109.5 . . ?
H7B C7 H7C 109.5 . . ?
C14 C22 H22A 109.5 . . ?
C14 C22 H22B 109.5 . . ?
C14 C22 H22C 109.5 . . ?
H22A C22 H22B 109.5 . . ?
H22A C22 H22C 109.5 . . ?
H22B C22 H22C 109.5 . . ?
N2 C1 C31 119.1(8) . . ?
N1 C1 N2 115.4(8) . . ?
N1 C1 C31 125.5(9) . . ?
C25 C31 C1 119.5(9) . . ?
C25 C31 C29 123.1(9) . . ?
C29 C31 C1 117.3(9) . . ?
C31 C25 C26 118.2(9) . . ?
C31 C25 C33 121.1(9) . . ?
C26 C25 C33 120.6(10) . . ?
C25 C26 C32 118.8(10) . . ?
C27 C26 C25 119.3(10) . . ?
C27 C26 C32 121.9(9) . . ?
C00D C27 H27 118.2 . . ?
C26 C27 C00D 123.6(10) . . ?
C26 C27 H27 118.2 . . ?
C00D C29 C30 120.4(10) . . ?
C31 C29 C00D 116.6(9) . . ?
C31 C29 C30 122.9(9) . . ?
C29 C30 H30A 109.5 . . ?
C29 C30 H30B 109.5 . . ?
C29 C30 H30C 109.5 . . ?
H30A C30 H30B 109.5 . . ?
H30A C30 H30C 109.5 . . ?
H30B C30 H30C 109.5 . . ?
C00D C24 H24A 109.5 . . ?
C00D C24 H24B 109.5 . . ?
C00D C24 H24C 109.5 . . ?
H24A C24 H24B 109.5 . . ?
H24A C24 H24C 109.5 . . ?
H24B C24 H24C 109.5 . . ?
C26 C32 H32A 109.5 . . ?
C26 C32 H32B 109.5 . . ?
C26 C32 H32C 109.5 . . ?
H32A C32 H32B 109.5 . . ?
H32A C32 H32C 109.5 . . ?
H32B C32 H32C 109.5 . . ?
C25 C33 H33A 109.5 . . ?
C25 C33 H33B 109.5 . . ?
C25 C33 H33C 109.5 . . ?
H33A C33 H33B 109.5 . . ?
H33A C33 H33C 109.5 . . ?
H33B C33 H33C 109.5 . . ?
Cl1 B1 Cl2 109.7(5) . . ?
N1 B1 Cl1 109.6(7) . . ?
N1 B1 Cl2 107.5(7) . . ?
N1 B1 B2 98.6(7) . . ?
B2 B1 Cl1 119.1(8) . . ?
B2 B1 Cl2 111.3(7) . . ?
N2 B2 C41 124.3(9) . . ?
N2 B2 B1 105.2(9) . . ?
C41 B2 B1 130.4(9) . . ?
C3 C4A H4AA 111.1 . . ?
C3 C4A H4AB 111.1 . . ?
C5 C4A C3 103(3) . . ?
C5 C4A H4AA 111.1 . . ?
C5 C4A H4AB 111.1 . . ?
H4AA C4A H4AB 109.1 . . ?

loop_
_geom_bond_atom_site_label_1
_geom_bond_atom_site_label_2
_geom_bond_distance
_geom_bond_site_symmetry_2
_geom_bond_publ_flag
Cl1 B1 1.834(11) . ?
Cl2 B1 1.869(10) . ?
N2 C21 1.470(9) . ?
N2 C1 1.401(9) . ?
N2 B2 1.466(11) . ?
N1 C11 1.505(10) . ?
N1 C1 1.314(9) . ?
N1 B1 1.584(11) . ?
C00D C27 1.365(11) . ?
C00D C29 1.413(11) . ?
C00D C24 1.509(11) . ?
C11 H11 0.9800 . ?
C11 C2 1.344(11) . ?
C11 C6 1.466(11) . ?
C2 H2A 0.9700 . ?
C2 H2B 0.9700 . ?
C2 C3 1.506(11) . ?
C3 H3AA 0.9700 . ?
C3 H3AB 0.9700 . ?
C3 H3BC 0.9700 . ?
C3 H3BD 0.9700 . ?
C3 C4 1.55(3) . ?
C3 C4A 1.59(5) . ?
C4 H4A 0.9700 . ?
C4 H4B 0.9700 . ?
C4 C5 1.41(2) . ?
C5 H5AA 0.9700 . ?
C5 H5AB 0.9700 . ?
C5 H5BC 0.9700 . ?
C5 H5BD 0.9700 . ?
C5 C6 1.519(11) . ?
C5 C4A 1.58(4) . ?
C6 H6A 0.9700 . ?
C6 H6B 0.9700 . ?
C21 H21 0.9800 . ?
C21 C8 1.498(10) . ?
C21 C12 1.497(10) . ?
C8 H8A 0.9700 . ?
C8 H8B 0.9700 . ?
C8 C9 1.529(10) . ?
C9 H9A 0.9700 . ?
C9 H9B 0.9700 . ?
C9 C10 1.494(12) . ?
C10 H10A 0.9700 . ?
C10 H10B 0.9700 . ?
C10 C23 1.516(11) . ?
C23 H23A 0.9700 . ?
C23 H23B 0.9700 . ?
C23 C12 1.530(10) . ?
C12 H12A 0.9700 . ?
C12 H12B 0.9700 . ?
C41 C14 1.410(11) . ?
C41 C18 1.405(11) . ?
C41 B2 1.559(13) . ?
C14 C15 1.396(12) . ?
C14 C22 1.513(11) . ?
C15 C16 1.371(12) . ?
C15 C7 1.547(12) . ?
C16 H16 0.9300 . ?
C16 C17 1.404(12) . ?
C17 C18 1.417(11) . ?
C17 C20 1.504(11) . ?
C18 C19 1.520(10) . ?
C19 H19A 0.9600 . ?
C19 H19B 0.9600 . ?
C19 H19C 0.9600 . ?
C20 H20A 0.9600 . ?
C20 H20B 0.9600 . ?
C20 H20C 0.9600 . ?
C7 H7A 0.9600 . ?
C7 H7B 0.9600 . ?
C7 H7C 0.9600 . ?
C22 H22A 0.9600 . ?
C22 H22B 0.9600 . ?
C22 H22C 0.9600 . ?
C1 C31 1.498(11) . ?
C31 C25 1.374(11) . ?
C31 C29 1.409(11) . ?
C25 C26 1.394(11) . ?
C25 C33 1.507(10) . ?
C26 C27 1.356(11) . ?
C26 C32 1.527(11) . ?
C27 H27 0.9300 . ?
C29 C30 1.498(10) . ?
C30 H30A 0.9600 . ?
C30 H30B 0.9600 . ?
C30 H30C 0.9600 . ?
C24 H24A 0.9600 . ?
C24 H24B 0.9600 . ?
C24 H24C 0.9600 . ?
C32 H32A 0.9600 . ?
C32 H32B 0.9600 . ?
C32 H32C 0.9600 . ?
C33 H33A 0.9600 . ?
C33 H33B 0.9600 . ?
C33 H33C 0.9600 . ?
B1 B2 1.664(14) . ?
C4A H4AA 0.9700 . ?
C4A H4AB 0.9700 . ?

loop_
_geom_torsion_atom_site_label_1
_geom_torsion_atom_site_label_2
_geom_torsion_atom_site_label_3
_geom_torsion_atom_site_label_4
_geom_torsion
_geom_torsion_site_symmetry_1
_geom_torsion_site_symmetry_2
_geom_torsion_site_symmetry_3
_geom_torsion_site_symmetry_4
_geom_torsion_publ_flag
Cl1 B1 B2 N2 -122.6(8) . . . . ?
Cl1 B1 B2 C41 55.4(13) . . . . ?
Cl2 B1 B2 N2 108.3(7) . . . . ?
Cl2 B1 B2 C41 -73.8(12) . . . . ?
N2 C21 C8 C9 173.9(8) . . . . ?
N2 C21 C12 C23 -172.8(7) . . . . ?
N2 C1 C31 C25 -83.8(11) . . . . ?
N2 C1 C31 C29 96.1(11) . . . . ?
N1 C11 C2 C3 -179.6(11) . . . . ?
N1 C11 C6 C5 -179.0(9) . . . . ?
N1 C1 C31 C25 98.0(11) . . . . ?
N1 C1 C31 C29 -82.1(12) . . . . ?
N1 B1 B2 N2 -4.4(9) . . . . ?
N1 B1 B2 C41 173.5(9) . . . . ?
C11 N1 C1 N2 178.9(8) . . . . ?
C11 N1 C1 C31 -2.8(15) . . . . ?
C11 N1 B1 Cl1 -51.0(11) . . . . ?
C11 N1 B1 Cl2 68.2(11) . . . . ?
C11 N1 B1 B2 -176.2(9) . . . . ?
C11 C2 C3 C4 -34(3) . . . . ?
C11 C2 C3 C4A 9(4) . . . . ?
C2 C11 C6 C5 -19.5(18) . . . . ?
C2 C3 C4 C5 48(4) . . . . ?
C2 C3 C4A C5 -35(5) . . . . ?
C3 C4 C5 C6 -48(5) . . . . ?
C4 C5 C6 C11 32(3) . . . . ?
C6 C11 C2 C3 22(2) . . . . ?
C6 C5 C4A C3 38(5) . . . . ?
C21 N2 C1 N1 178.5(7) . . . . ?
C21 N2 C1 C31 0.1(13) . . . . ?
C21 N2 B2 C41 4.8(14) . . . . ?
C21 N2 B2 B1 -177.2(8) . . . . ?
C21 C8 C9 C10 54.9(11) . . . . ?
C8 C21 C12 C23 59.5(10) . . . . ?
C8 C9 C10 C23 -55.0(11) . . . . ?
C9 C10 C23 C12 54.8(11) . . . . ?
C10 C23 C12 C21 -56.2(11) . . . . ?
C12 C21 C8 C9 -57.7(10) . . . . ?
C41 C14 C15 C16 -1.5(14) . . . . ?
C41 C14 C15 C7 -179.4(8) . . . . ?
C14 C41 C18 C17 -4.9(13) . . . . ?
C14 C41 C18 C19 176.9(7) . . . . ?
C14 C41 B2 N2 93.8(11) . . . . ?
C14 C41 B2 B1 -83.8(12) . . . . ?
C14 C15 C16 C17 0.3(15) . . . . ?
C15 C16 C17 C18 -1.3(14) . . . . ?
C15 C16 C17 C20 -176.3(9) . . . . ?
C16 C17 C18 C41 3.6(13) . . . . ?
C16 C17 C18 C19 -178.2(7) . . . . ?
C18 C41 C14 C15 3.8(13) . . . . ?
C18 C41 C14 C22 -177.2(8) . . . . ?
C18 C41 B2 N2 -96.8(10) . . . . ?
C18 C41 B2 B1 85.6(13) . . . . ?
C20 C17 C18 C41 178.7(8) . . . . ?
C20 C17 C18 C19 -3.2(12) . . . . ?
C7 C15 C16 C17 178.2(8) . . . . ?
C22 C14 C15 C16 179.5(8) . . . . ?
C22 C14 C15 C7 1.6(14) . . . . ?
C1 N2 C21 C8 -111.8(9) . . . . ?
C1 N2 C21 C12 120.7(9) . . . . ?
C1 N2 B2 C41 -173.4(8) . . . . ?
C1 N2 B2 B1 4.7(10) . . . . ?
C1 N1 C11 C2 115.1(12) . . . . ?
C1 N1 C11 C6 -84.2(12) . . . . ?
C1 N1 B1 Cl1 128.0(7) . . . . ?
C1 N1 B1 Cl2 -112.8(7) . . . . ?
C1 N1 B1 B2 2.9(10) . . . . ?
C1 C31 C25 C26 177.3(8) . . . . ?
C1 C31 C25 C33 0.5(13) . . . . ?
C1 C31 C29 C00D -178.8(8) . . . . ?
C1 C31 C29 C30 -1.8(13) . . . . ?
C31 C25 C26 C27 2.8(14) . . . . ?
C31 C25 C26 C32 -178.3(8) . . . . ?
C25 C31 C29 C00D 1.1(14) . . . . ?
C25 C31 C29 C30 178.0(8) . . . . ?
C25 C26 C27 C00D -1.7(15) . . . . ?
C27 C00D C29 C31 0.1(13) . . . . ?
C27 C00D C29 C30 -176.9(8) . . . . ?
C29 C00D C27 C26 0.2(15) . . . . ?
C29 C31 C25 C26 -2.5(14) . . . . ?
C29 C31 C25 C33 -179.3(9) . . . . ?
C24 C00D C27 C26 179.3(9) . . . . ?
C24 C00D C29 C31 -178.9(8) . . . . ?
C24 C00D C29 C30 4.0(13) . . . . ?
C32 C26 C27 C00D 179.4(8) . . . . ?
C33 C25 C26 C27 179.6(9) . . . . ?
C33 C25 C26 C32 -1.5(13) . . . . ?
B1 N1 C11 C2 -65.9(16) . . . . ?
B1 N1 C11 C6 94.8(11) . . . . ?
B1 N1 C1 N2 -0.2(12) . . . . ?
B1 N1 C1 C31 178.1(9) . . . . ?
B2 N2 C21 C8 70.2(11) . . . . ?
B2 N2 C21 C12 -57.3(12) . . . . ?
B2 N2 C1 N1 -3.1(12) . . . . ?
B2 N2 C1 C31 178.5(8) . . . . ?
B2 C41 C14 C15 173.5(8) . . . . ?
B2 C41 C14 C22 -7.5(12) . . . . ?
B2 C41 C18 C17 -174.3(8) . . . . ?
B2 C41 C18 C19 7.6(12) . . . . ?
C4A C5 C6 C11 -15(4) . . . . ?

loop_
_exptl_oxdiff_crystal_face_indexfrac_h
_exptl_oxdiff_crystal_face_indexfrac_k
_exptl_oxdiff_crystal_face_indexfrac_l
_exptl_oxdiff_crystal_face_x
_exptl_oxdiff_crystal_face_y
_exptl_oxdiff_crystal_face_z
1.8488 -12.4779 16.9845 0.0617 0.2579 0.9642
-0.8833 7.9269 -18.2966 -0.0979 -0.4088 -0.9074
5.9771 -28.7187 -5.2996 -0.2052 -0.8553 0.4758
-5.6616 26.2848 9.7744 0.2263 0.9435 -0.2421
3.4473 -19.1402 13.7616 0.0063 -0.0095 0.9999
-2.5281 18.7530 -14.5133 0.0328 -0.0475 -0.9983
12.9700 -3.8569 -12.1135 0.5653 -0.8221 -0.0677
-12.3722 1.4959 13.6018 -0.5566 0.8094 0.1873
12.0510 16.1039 -8.3426 0.8970 -0.3173 -0.3076
-12.0510 -16.1039 8.3426 -0.8970 0.3173 0.3076
7.8658 27.0579 -3.0450 0.8975 0.1666 -0.4084
-8.7053 -25.7273 1.2675 -0.9411 -0.1747 0.2896
-0.6167 -31.6636 -3.1436 -0.6182 -0.6519 0.4391
